data_4500724
loop_
_publ_author_name
'I\,siklan, Muhammet'
'Saeed, Musabbir A.'
'Pramanik, Avijit'
'Wong, Bryan M.'
'Fronczek, Frank R.'
'Hossain, Alamgir'

_publ_section_title
;
 A C Symmetric Nitrate Complex with a Thiophene-Based Tripodal Receptor.
;
_journal_issue 4
_journal_name_full 'Crystal growth &amp; design'
_journal_page_first 959
_journal_page_last 963
_journal_paper_doi 10.1021/cg2001859
_journal_volume 11
_journal_year 2011
_chemical_formula_moiety 'C21 H33 N4 S3, 3(N O3)'
_chemical_formula_sum 'C21 H33 N7 O9 S3'
_chemical_formula_weight 623.72
_chemical_name_systematic
;
 ?
;
_space_group_IT_number 14
_symmetry_cell_setting monoclinic
_symmetry_space_group_name_Hall '-P 2yn'
_symmetry_space_group_name_H-M 'P 1 21/n 1'
_atom_sites_solution_hydrogens geom
_atom_sites_solution_primary direct
_atom_sites_solution_secondary difmap
_audit_creation_method SHELXL-97
_cell_angle_alpha 90
_cell_angle_beta 95.252(10)
_cell_angle_gamma 90
_cell_formula_units_Z 4
_cell_length_a 9.906(3)
_cell_length_b 16.193(4)
_cell_length_c 17.823(6)
_cell_measurement_reflns_used 5155
_cell_measurement_temperature 100.0(5)
_cell_measurement_theta_max 26.4
_cell_measurement_theta_min 2.5
_cell_volume 2846.9(15)
_computing_cell_refinement 'Denzo and Scalepack (Otwinowski & Minor, 1997)'
_computing_data_collection 'COLLECT (Nonius, 2000)'
_computing_data_reduction 'Denzo and Scalepack (Otwinowski & Minor, 1997)'
_computing_molecular_graphics 'ORTEP-3 for Windows (Farrugia, 1997)'
_computing_publication_material 'SHELXL-97 (Sheldrick, 2008)'
_computing_structure_refinement 'SHELXL-97 (Sheldrick, 2008)'
_computing_structure_solution 'SIR97 (Altomare  et al., 1999)'
_diffrn_ambient_temperature 100.0(5)
_diffrn_measured_fraction_theta_full 0.998
_diffrn_measured_fraction_theta_max 0.992
_diffrn_measurement_device_type 'KappaCCD (with Oxford Cryostream)'
_diffrn_measurement_method '\w and \f scans '
_diffrn_radiation_monochromator graphite
_diffrn_radiation_source 'fine-focus sealed tube'
_diffrn_radiation_type MoK\a
_diffrn_radiation_wavelength 0.71073
_diffrn_reflns_av_R_equivalents 0.040
_diffrn_reflns_av_sigmaI/netI 0.0592
_diffrn_reflns_limit_h_max 12
_diffrn_reflns_limit_h_min -12
_diffrn_reflns_limit_k_max 13
_diffrn_reflns_limit_k_min -20
_diffrn_reflns_limit_l_max 22
_diffrn_reflns_limit_l_min -22
_diffrn_reflns_number 20961
_diffrn_reflns_theta_full 25.00
_diffrn_reflns_theta_max 26.4
_diffrn_reflns_theta_min 2.5
_exptl_absorpt_coefficient_mu 0.321
_exptl_absorpt_correction_type none
_exptl_crystal_colour colorless
_exptl_crystal_density_diffrn 1.455
_exptl_crystal_density_method 'not measured'
_exptl_crystal_description fragment
_exptl_crystal_F_000 1312
_exptl_crystal_size_max 0.25
_exptl_crystal_size_mid 0.23
_exptl_crystal_size_min 0.10
_refine_diff_density_max 0.79
_refine_diff_density_min -0.83
_refine_diff_density_rms 0.083
_refine_ls_extinction_coef 0.0027(7)
_refine_ls_extinction_expression Fc^*^=kFc[1+0.001xFc^2^\l^3^/sin(2\q)]^-1/4^
_refine_ls_extinction_method SHELXL
_refine_ls_goodness_of_fit_ref 1.019
_refine_ls_hydrogen_treatment constr
_refine_ls_matrix_type full
_refine_ls_number_parameters 379
_refine_ls_number_reflns 5797
_refine_ls_number_restraints 123
_refine_ls_restrained_S_all 1.122
_refine_ls_R_factor_all 0.0997
_refine_ls_R_factor_gt 0.0618
_refine_ls_shift/su_max 0.001
_refine_ls_shift/su_mean 0.000
_refine_ls_structure_factor_coef Fsqd
_refine_ls_weighting_details 'calc w=1/[\s^2^(Fo^2^)+(0.0777P)^2^+3.1114P] where P=(Fo^2^+2Fc^2^)/3'
_refine_ls_weighting_scheme calc
_refine_ls_wR_factor_gt 0.1449
_refine_ls_wR_factor_ref 0.1665
_reflns_number_gt 3906
_reflns_number_total 5797
_reflns_threshold_expression I>2\s(I)
_cod_data_source_file cg2001859_si_002.cif
_cod_data_source_block TR2THNO3
_cod_depositor_comments
;
The following automatic conversions were performed:

'_symmetry_cell_setting' value 'Monoclinic' changed to 'monoclinic'
according to /home/saulius/struct/CIF-dictionaries/cif_core.dic
dictionary named 'cif_core.dic' version 2.4.1 from 2010-06-29.

Automatic conversion script
Id: cif_fix_values 1715 2011-07-08 13:25:40Z adriana 
;
_cod_original_sg_symbol_H-M 'P 21/n        '
_cod_database_code 4500724

loop_
_symmetry_equiv_pos_as_xyz
'x, y, z'
'-x+1/2, y+1/2, -z+1/2'
'-x, -y, -z'
'x-1/2, -y-1/2, z-1/2'

loop_
_atom_site_label
_atom_site_type_symbol
_atom_site_fract_x
_atom_site_fract_y
_atom_site_fract_z
_atom_site_U_iso_or_equiv
_atom_site_adp_type
_atom_site_occupancy
_atom_site_symmetry_multiplicity
_atom_site_calc_flag
_atom_site_refinement_flags
_atom_site_disorder_assembly
_atom_site_disorder_group
O1 O 0.3000(2) 0.32198(14) 0.19367(13) 0.0245(5) Uani 1 1 d . . .
O2 O 0.3494(2) 0.32523(13) 0.31512(13) 0.0241(5) Uani 1 1 d . . .
O3 O 0.1386(2) 0.31865(14) 0.26880(13) 0.0259(5) Uani 1 1 d . . .
O4 O 0.2981(2) 0.49509(15) -0.07985(14) 0.0294(6) Uani 1 1 d . . .
O5 O 0.3338(2) 0.47947(16) 0.04134(14) 0.0325(6) Uani 1 1 d . . .
O6 O 0.1295(2) 0.49292(16) -0.01051(14) 0.0337(6) Uani 1 1 d . . .
O7 O -0.1538(2) 0.47887(14) 0.31332(13) 0.0283(6) Uani 1 1 d . . .
O8 O -0.1008(2) 0.48834(15) 0.43377(14) 0.0309(6) Uani 1 1 d . . .
O9 O -0.3123(2) 0.48822(15) 0.38905(14) 0.0283(6) Uani 1 1 d . . .
N1 N 0.2544(3) 0.51358(16) 0.25956(15) 0.0198(6) Uani 1 1 d . . .
N2 N 0.1547(3) 0.41737(16) 0.40474(15) 0.0220(6) Uani 1 1 d . . .
H21N H 0.1506 0.3883 0.3602 0.026 Uiso 1 1 calc R . .
H22N H 0.0679 0.4327 0.4130 0.026 Uiso 1 1 calc R . .
N3 N 0.5452(3) 0.42505(16) 0.25071(15) 0.0205(6) Uani 1 1 d . . .
H31N H 0.5988 0.4423 0.2926 0.025 Uiso 1 1 calc R . .
H32N H 0.4774 0.3924 0.2667 0.025 Uiso 1 1 calc R . .
N4 N 0.0786(3) 0.41775(16) 0.12354(15) 0.0206(6) Uani 1 1 d . . .
H41N H 0.1549 0.3914 0.1450 0.025 Uiso 1 1 calc R . .
H42N H 0.0985 0.4385 0.0778 0.025 Uiso 1 1 calc R . .
N5 N 0.2623(3) 0.32081(16) 0.25918(16) 0.0210(6) Uani 1 1 d . . .
N6 N 0.2557(3) 0.48856(16) -0.01670(16) 0.0224(6) Uani 1 1 d . . .
N7 N -0.1891(3) 0.48548(16) 0.37824(16) 0.0227(6) Uani 1 1 d . . .
C1 C 0.1936(3) 0.54226(19) 0.32765(18) 0.0219(7) Uani 1 1 d . . .
H1A H 0.0936 0.5387 0.3185 0.026 Uiso 1 1 calc R . .
H1B H 0.2176 0.6010 0.3366 0.026 Uiso 1 1 calc R . .
C2 C 0.2393(3) 0.4929(2) 0.39796(19) 0.0236(7) Uani 1 1 d . . .
H2C H 0.3352 0.4766 0.3963 0.028 Uiso 1 1 calc R . .
H2D H 0.2332 0.5281 0.4430 0.028 Uiso 1 1 calc R . .
C3 C 0.2116(3) 0.3627(2) 0.46817(19) 0.0234(7) Uani 1 1 d . A .
H3C H 0.2992 0.3394 0.4556 0.028 Uiso 1 1 calc R . .
H3D H 0.2289 0.3961 0.5146 0.028 Uiso 1 1 calc R . .
C4 C 0.1169(3) 0.2937(2) 0.48238(18) 0.0245(7) Uani 1 1 d D . .
S1 S 0.15651(19) 0.19311(12) 0.45638(11) 0.0290(6) Uiso 0.581(5) 1 d PD A 1
C7 C 0.0040(10) 0.2960(6) 0.5160(5) 0.042(3) Uiso 0.581(5) 1 d PD A 1
H7 H -0.0305 0.3455 0.5355 0.050 Uiso 0.581(5) 1 calc PR A 1
S1A S -0.0378(4) 0.31275(18) 0.52140(16) 0.0338(8) Uani 0.419(5) 1 d PD A 2
C7A C 0.1330(10) 0.2086(6) 0.4746(6) 0.030(3) Uiso 0.419(5) 1 d PD A 2
H7A H 0.2132 0.1849 0.4585 0.036 Uiso 0.419(5) 1 calc PR A 2
C5 C 0.0179(4) 0.1587(2) 0.4929(2) 0.0348(9) Uani 1 1 d D . .
H5 H -0.0015 0.1013 0.4937 0.042 Uiso 0.581(5) 1 calc PR A 1
H5A H 0.0052 0.1009 0.4863 0.042 Uiso 0.419(5) 1 calc PR A 2
C6 C -0.0663(4) 0.2136(2) 0.5212(2) 0.0367(9) Uani 1 1 d D A .
H6 H -0.1511 0.2029 0.5402 0.044 Uiso 0.581(5) 1 calc PR A 1
H6A H -0.1452 0.1937 0.5419 0.044 Uiso 0.419(5) 1 calc PR A 2
C8 C 0.3931(3) 0.5473(2) 0.25934(19) 0.0223(7) Uani 1 1 d . . .
H8A H 0.4363 0.5478 0.3117 0.027 Uiso 1 1 calc R . .
H8B H 0.3871 0.6052 0.2414 0.027 Uiso 1 1 calc R . .
C9 C 0.4831(3) 0.49900(19) 0.21020(19) 0.0225(7) Uani 1 1 d . . .
H9A H 0.4286 0.4807 0.1639 0.027 Uiso 1 1 calc R . .
H9B H 0.5561 0.5355 0.1951 0.027 Uiso 1 1 calc R . .
C10 C 0.6291(4) 0.3749(2) 0.20170(19) 0.0241(7) Uani 1 1 d . B .
H10A H 0.7072 0.4083 0.1884 0.029 Uiso 1 1 calc R . .
H10B H 0.5739 0.3605 0.1544 0.029 Uiso 1 1 calc R . .
C11 C 0.6801(3) 0.29715(19) 0.24037(18) 0.0221(7) Uani 1 1 d D . .
S2 S 0.81161(19) 0.29485(11) 0.31125(15) 0.0317(6) Uani 0.587(5) 1 d PD B 1
C14 C 0.6317(11) 0.2202(6) 0.2251(6) 0.044(4) Uiso 0.587(5) 1 d PD B 1
H14 H 0.5622 0.2074 0.1866 0.053 Uiso 0.587(5) 1 calc PR B 1
S2A S 0.5960(4) 0.2031(2) 0.22987(18) 0.0347(9) Uani 0.413(5) 1 d PD B 2
C14A C 0.7988(11) 0.2849(7) 0.2840(6) 0.027(3) Uiso 0.413(5) 1 d PD B 2
H14A H 0.8684 0.3250 0.2928 0.032 Uiso 0.413(5) 1 calc PR B 2
C12 C 0.8042(5) 0.1959(2) 0.3173(2) 0.0481(12) Uani 1 1 d D . .
H12 H 0.8707 0.1662 0.3482 0.058 Uiso 0.587(5) 1 calc PR B 1
H12A H 0.8657 0.1747 0.3566 0.058 Uiso 0.413(5) 1 calc PR B 2
C13 C 0.7038(4) 0.1567(2) 0.2784(3) 0.0476(12) Uani 1 1 d D B .
H13 H 0.6809 0.1001 0.2827 0.057 Uiso 0.587(5) 1 calc PR B 1
H13A H 0.6994 0.0982 0.2810 0.057 Uiso 0.413(5) 1 calc PR B 2
C15 C 0.1695(3) 0.5423(2) 0.19202(19) 0.0224(7) Uani 1 1 d . . .
H15A H 0.2248 0.5430 0.1485 0.027 Uiso 1 1 calc R . .
H15B H 0.1393 0.5995 0.2005 0.027 Uiso 1 1 calc R . .
C16 C 0.0453(3) 0.4878(2) 0.17308(19) 0.0221(7) Uani 1 1 d . . .
H16A H 0.0132 0.4659 0.2202 0.027 Uiso 1 1 calc R . .
H16B H -0.0287 0.5213 0.1472 0.027 Uiso 1 1 calc R . .
C17 C -0.0335(3) 0.3558(2) 0.11053(19) 0.0230(7) Uani 1 1 d . C .
H17A H -0.0520 0.3305 0.1591 0.028 Uiso 1 1 calc R . .
H17B H -0.1172 0.3838 0.0892 0.028 Uiso 1 1 calc R . .
C18 C 0.0050(3) 0.2903(2) 0.0575(2) 0.0307(8) Uani 1 1 d D . .
S3 S 0.0543(3) 0.19438(13) 0.07626(13) 0.0418(7) Uani 0.515(4) 1 d PD C 1
C19 C 0.0845(6) 0.1691(5) -0.0101(4) 0.0261(12) Uiso 0.515(4) 1 d PD C 1
H19 H 0.1132 0.1156 -0.0238 0.031 Uiso 0.515(4) 1 calc PR C 1
C20 C 0.0637(8) 0.2337(5) -0.0610(5) 0.0393(14) Uiso 0.515(4) 1 d PD C 1
H20 H 0.0787 0.2310 -0.1129 0.047 Uiso 0.515(4) 1 calc PR C 1
C21 C 0.0149(13) 0.3072(8) -0.0228(7) 0.043(3) Uiso 0.515(4) 1 d PD C 1
H21 H -0.0071 0.3584 -0.0468 0.051 Uiso 0.515(4) 1 calc PR C 1
S3A S 0.0466(3) 0.3010(2) -0.02796(18) 0.0496(10) Uani 0.485(4) 1 d PD C 2
C19A C 0.0767(7) 0.2000(5) -0.0394(5) 0.0261(12) Uiso 0.485(4) 1 d PD C 2
H19A H 0.1080 0.1765 -0.0835 0.031 Uiso 0.485(4) 1 calc PR C 2
C20A C 0.0501(8) 0.1559(5) 0.0234(5) 0.0393(14) Uiso 0.485(4) 1 d PD C 2
H20A H 0.0629 0.0978 0.0262 0.047 Uiso 0.485(4) 1 calc PR C 2
C21A C -0.0012(11) 0.2050(6) 0.0888(6) 0.043(3) Uiso 0.485(4) 1 d PD C 2
H21A H -0.0289 0.1865 0.1356 0.051 Uiso 0.485(4) 1 calc PR C 2

loop_
_atom_site_aniso_label
_atom_site_aniso_U_11
_atom_site_aniso_U_22
_atom_site_aniso_U_33
_atom_site_aniso_U_23
_atom_site_aniso_U_13
_atom_site_aniso_U_12
O1 0.0271(13) 0.0264(12) 0.0203(13) -0.0009(10) 0.0038(10) 0.0031(10)
O2 0.0248(13) 0.0253(12) 0.0212(12) 0.0018(9) -0.0040(10) -0.0002(10)
O3 0.0212(13) 0.0277(13) 0.0285(13) 0.0001(10) 0.0011(10) -0.0031(10)
O4 0.0329(14) 0.0335(14) 0.0228(13) 0.0031(10) 0.0072(11) 0.0009(11)
O5 0.0246(13) 0.0488(16) 0.0230(13) -0.0003(11) -0.0044(11) 0.0047(11)
O6 0.0183(13) 0.0519(16) 0.0308(14) 0.0165(12) 0.0016(10) 0.0018(11)
O7 0.0342(14) 0.0287(13) 0.0226(13) -0.0030(10) 0.0060(11) -0.0048(11)
O8 0.0245(13) 0.0405(15) 0.0263(14) -0.0078(11) -0.0058(11) 0.0047(11)
O9 0.0189(13) 0.0336(14) 0.0322(14) -0.0029(11) 0.0018(10) 0.0023(10)
N1 0.0207(14) 0.0186(13) 0.0201(14) 0.0004(11) 0.0018(11) 0.0007(11)
N2 0.0221(15) 0.0215(14) 0.0224(15) 0.0001(11) 0.0017(12) -0.0015(11)
N3 0.0203(14) 0.0206(14) 0.0206(14) 0.0020(11) 0.0014(11) 0.0001(11)
N4 0.0216(14) 0.0212(14) 0.0187(14) 0.0008(11) -0.0008(11) 0.0020(11)
N5 0.0218(15) 0.0158(13) 0.0252(16) 0.0018(11) 0.0004(12) 0.0000(11)
N6 0.0249(16) 0.0179(14) 0.0239(16) 0.0017(11) 0.0002(12) 0.0001(11)
N7 0.0262(16) 0.0159(13) 0.0254(16) -0.0020(11) 0.0001(12) -0.0011(11)
C1 0.0253(17) 0.0178(15) 0.0227(17) -0.0038(13) 0.0028(14) 0.0004(13)
C2 0.0263(18) 0.0231(17) 0.0215(17) -0.0010(13) 0.0018(14) -0.0035(14)
C3 0.0285(19) 0.0188(16) 0.0225(18) 0.0001(13) 0.0002(14) 0.0015(14)
C4 0.0271(19) 0.0267(18) 0.0194(17) 0.0026(14) 0.0010(14) 0.0017(14)
S1A 0.0360(18) 0.0301(14) 0.0370(15) 0.0063(10) 0.0129(12) -0.0003(13)
C5 0.036(2) 0.032(2) 0.036(2) 0.0062(16) -0.0037(17) 0.0003(16)
C6 0.039(2) 0.039(2) 0.033(2) 0.0108(17) 0.0045(18) 0.0020(17)
C8 0.0233(18) 0.0197(16) 0.0236(18) 0.0007(13) 0.0005(14) -0.0032(13)
C9 0.0236(17) 0.0195(16) 0.0244(18) 0.0027(13) 0.0024(14) 0.0004(13)
C10 0.0254(18) 0.0254(18) 0.0223(18) 0.0018(14) 0.0061(14) 0.0039(14)
C11 0.0226(17) 0.0202(16) 0.0235(17) -0.0012(13) 0.0023(14) 0.0000(13)
S2 0.0339(11) 0.0201(9) 0.0386(14) -0.0010(8) -0.0111(9) 0.0037(6)
S2A 0.0281(17) 0.0250(14) 0.0499(18) -0.0010(12) -0.0031(13) -0.0003(13)
C12 0.061(3) 0.041(2) 0.039(2) -0.0100(19) -0.011(2) 0.031(2)
C13 0.057(3) 0.0191(19) 0.070(3) -0.0044(19) 0.022(2) -0.0050(18)
C15 0.0267(18) 0.0175(16) 0.0223(17) 0.0023(13) -0.0004(14) 0.0020(13)
C16 0.0229(17) 0.0240(17) 0.0194(17) -0.0018(13) 0.0014(13) 0.0046(13)
C17 0.0211(17) 0.0224(16) 0.0252(18) 0.0021(14) 0.0009(14) -0.0014(13)
C18 0.0235(19) 0.0250(18) 0.041(2) -0.0057(16) -0.0081(16) 0.0013(14)
S3 0.0531(17) 0.0343(12) 0.0368(13) -0.0018(9) -0.0028(11) 0.0053(10)
S3A 0.0385(17) 0.0641(18) 0.0497(16) -0.0414(13) 0.0237(13) -0.0241(14)

loop_
_atom_type_symbol
_atom_type_description
_atom_type_scat_dispersion_real
_atom_type_scat_dispersion_imag
_atom_type_scat_source
C C 0.0033 0.0016 'International Tables Vol C Tables 4.2.6.8 and 6.1.1.4'
H H 0.0000 0.0000 'International Tables Vol C Tables 4.2.6.8 and 6.1.1.4'
N N 0.0061 0.0033 'International Tables Vol C Tables 4.2.6.8 and 6.1.1.4'
O O 0.0106 0.0060 'International Tables Vol C Tables 4.2.6.8 and 6.1.1.4'
S S 0.1246 0.1234 'International Tables Vol C Tables 4.2.6.8 and 6.1.1.4'

loop_
_geom_angle_atom_site_label_1
_geom_angle_atom_site_label_2
_geom_angle_atom_site_label_3
_geom_angle
C1 N1 C15 109.0(3)
C1 N1 C8 109.6(3)
C15 N1 C8 110.0(2)
C2 N2 C3 111.6(2)
C2 N2 H21N 109.3
C3 N2 H21N 109.3
C2 N2 H22N 109.3
C3 N2 H22N 109.3
H21N N2 H22N 108.0
C10 N3 C9 112.1(2)
C10 N3 H31N 109.2
C9 N3 H31N 109.2
C10 N3 H32N 109.2
C9 N3 H32N 109.2
H31N N3 H32N 107.9
C16 N4 C17 113.5(3)
C16 N4 H41N 108.9
C17 N4 H41N 108.9
C16 N4 H42N 108.9
C17 N4 H42N 108.9
H41N N4 H42N 107.7
O3 N5 O1 120.3(3)
O3 N5 O2 120.1(3)
O1 N5 O2 119.6(3)
O4 N6 O5 121.9(3)
O4 N6 O6 119.5(3)
O5 N6 O6 118.6(3)
O7 N7 O9 120.5(3)
O7 N7 O8 120.0(3)
O9 N7 O8 119.6(3)
N1 C1 C2 113.5(3)
N1 C1 H1A 108.9
C2 C1 H1A 108.9
N1 C1 H1B 108.9
C2 C1 H1B 108.9
H1A C1 H1B 107.7
N2 C2 C1 111.7(3)
N2 C2 H2C 109.3
C1 C2 H2C 109.3
N2 C2 H2D 109.3
C1 C2 H2D 109.3
H2C C2 H2D 107.9
C4 C3 N2 111.7(3)
C4 C3 H3C 109.3
N2 C3 H3C 109.3
C4 C3 H3D 109.3
N2 C3 H3D 109.3
H3C C3 H3D 107.9
C7 C4 C7A 100.6(6)
C7 C4 C3 128.9(5)
C7A C4 C3 129.9(5)
C7 C4 S1 111.6(5)
C3 C4 S1 119.5(3)
C7A C4 S1A 108.9(5)
C3 C4 S1A 121.1(3)
S1 C4 S1A 119.4(2)
C5 S1 C4 89.7(2)
C4 C7 C6 114.7(7)
C4 C7 H7 122.7
C6 C7 H7 122.7
C6 S1A C4 89.0(3)
C4 C7A C5 115.2(8)
C4 C7A H7A 122.4
C5 C7A H7A 122.4
C6 C5 C7A 104.0(5)
C6 C5 S1 119.0(3)
C6 C5 H5 120.5
C7A C5 H5 135.1
S1 C5 H5 120.5
C6 C5 H5A 128.0
C7A C5 H5A 128.0
S1 C5 H5A 112.7
C5 C6 C7 104.8(5)
C5 C6 S1A 122.5(4)
C5 C6 H6 127.6
C7 C6 H6 127.6
S1A C6 H6 109.8
C5 C6 H6A 118.8
C7 C6 H6A 136.2
S1A C6 H6A 118.8
N1 C8 C9 113.9(3)
N1 C8 H8A 108.8
C9 C8 H8A 108.8
N1 C8 H8B 108.8
C9 C8 H8B 108.8
H8A C8 H8B 107.7
N3 C9 C8 111.7(3)
N3 C9 H9A 109.3
C8 C9 H9A 109.3
N3 C9 H9B 109.3
C8 C9 H9B 109.3
H9A C9 H9B 107.9
N3 C10 C11 111.6(3)
N3 C10 H10A 109.3
C11 C10 H10A 109.3
N3 C10 H10B 109.3
C11 C10 H10B 109.3
H10A C10 H10B 108.0
C14 C11 C14A 104.6(7)
C14 C11 C10 125.6(5)
C14A C11 C10 128.4(5)
C14 C11 S2 110.9(5)
C10 C11 S2 123.6(2)
C14A C11 S2A 108.3(5)
C10 C11 S2A 123.2(3)
S2 C11 S2A 112.4(2)
C12 S2 C11 92.0(2)
C11 C14 C13 110.9(7)
C11 C14 H14 124.6
C13 C14 H14 124.6
C13 S2A C11 93.8(3)
C11 C14A C12 110.5(7)
C11 C14A H14A 124.8
C12 C14A H14A 124.8
C13 C12 C14A 104.3(5)
C13 C12 S2 118.7(3)
C14A C12 S2 18.7(4)
C13 C12 H12 120.6
C14A C12 H12 133.4
S2 C12 H12 120.6
C13 C12 H12A 127.9
C14A C12 H12A 127.9
S2 C12 H12A 112.3
C12 C13 S2A 121.3(3)
C12 C13 C14 106.8(5)
C12 C13 H13 126.6
S2A C13 H13 111.3
C14 C13 H13 126.6
C12 C13 H13A 119.3
S2A C13 H13A 119.3
C14 C13 H13A 132.7
N1 C15 C16 112.7(3)
N1 C15 H15A 109.1
C16 C15 H15A 109.1
N1 C15 H15B 109.1
C16 C15 H15B 109.1
H15A C15 H15B 107.8
N4 C16 C15 110.6(3)
N4 C16 H16A 109.5
C15 C16 H16A 109.5
N4 C16 H16B 109.5
C15 C16 H16B 109.5
H16A C16 H16B 108.1
C18 C17 N4 110.1(3)
C18 C17 H17A 109.6
N4 C17 H17A 109.6
C18 C17 H17B 109.6
N4 C17 H17B 109.6
H17A C17 H17B 108.1
C21 C18 C21A 123.0(7)
C21 C18 C17 121.8(6)
C21A C18 C17 113.5(5)
C21A C18 S3A 118.2(5)
C17 C18 S3A 128.2(3)
C21 C18 S3 109.1(5)
C17 C18 S3 128.9(3)
S3A C18 S3 101.2(3)
C19 S3 C18 96.9(3)
C20 C19 S3 113.2(5)
C20 C19 H19 123.4
S3 C19 H19 123.4
C19 C20 C21 110.0(8)
C19 C20 H20 125.0
C21 C20 H20 125.0
C18 C21 C20 110.7(9)
C18 C21 H21 124.7
C20 C21 H21 124.7
C18 S3A C19A 94.2(4)
C20A C19A S3A 111.0(6)
C20A C19A H19A 124.5
S3A C19A H19A 124.5
C19A C20A C21A 116.8(7)
C19A C20A H20A 121.6
C21A C20A H20A 121.6
C18 C21A C20A 99.6(7)
C18 C21A H21A 130.2
C20A C21A H21A 130.2

loop_
_geom_bond_atom_site_label_1
_geom_bond_atom_site_label_2
_geom_bond_distance
O1 N5 1.258(4)
O2 N5 1.260(3)
O3 N5 1.254(4)
O4 N6 1.241(4)
O5 N6 1.243(4)
O6 N6 1.266(4)
O7 N7 1.244(4)
O8 N7 1.260(4)
O9 N7 1.253(4)
N1 C1 1.478(4)
N1 C15 1.479(4)
N1 C8 1.479(4)
N2 C2 1.494(4)
N2 C3 1.505(4)
N2 H21N 0.9200
N2 H22N 0.9200
N3 C10 1.499(4)
N3 C9 1.501(4)
N3 H31N 0.9200
N3 H32N 0.9200
N4 C16 1.493(4)
N4 C17 1.499(4)
N4 H41N 0.9200
N4 H42N 0.9200
C1 C2 1.519(5)
C1 H1A 0.9900
C1 H1B 0.9900
C2 H2C 0.9900
C2 H2D 0.9900
C3 C4 1.495(5)
C3 H3C 0.9900
C3 H3D 0.9900
C4 C7 1.317(10)
C4 C7A 1.395(10)
C4 S1 1.747(4)
C4 S1A 1.767(5)
S1 C5 1.668(4)
C7 C6 1.512(10)
C7 H7 0.9500
S1A C6 1.630(5)
C7A C5 1.459(10)
C7A H7A 0.9500
C5 C6 1.348(5)
C5 H5 0.9500
C5 H5A 0.9500
C6 H6 0.9500
C6 H6A 0.9500
C8 C9 1.522(5)
C8 H8A 0.9900
C8 H8B 0.9900
C9 H9A 0.9900
C9 H9B 0.9900
C10 C11 1.501(4)
C10 H10A 0.9900
C10 H10B 0.9900
C11 C14 1.353(10)
C11 C14A 1.363(10)
C11 S2 1.730(4)
C11 S2A 1.737(5)
S2 C12 1.607(4)
C14 C13 1.532(10)
C14 H14 0.9500
S2A C13 1.512(5)
C14A C12 1.557(10)
C14A H14A 0.9500
C12 C13 1.321(6)
C12 H12 0.9500
C12 H12A 0.9500
C13 H13 0.9500
C13 H13A 0.9500
C15 C16 1.526(5)
C15 H15A 0.9900
C15 H15B 0.9900
C16 H16A 0.9900
C16 H16B 0.9900
C17 C18 1.494(5)
C17 H17A 0.9900
C17 H17B 0.9900
C18 C21 1.471(12)
C18 C21A 1.493(10)
C18 S3A 1.624(5)
C18 S3 1.652(4)
S3 C19 1.647(7)
C19 C20 1.388(10)
C19 H19 0.9500
C20 C21 1.473(12)
C20 H20 0.9500
C21 H21 0.9500
S3A C19A 1.679(8)
C19A C20A 1.374(11)
C19A H19A 0.9500
C20A C21A 1.536(11)
C20A H20A 0.9500
C21A H21A 0.9500

loop_
_geom_hbond_atom_site_label_D
_geom_hbond_atom_site_label_H
_geom_hbond_atom_site_label_A
_geom_hbond_distance_DH
_geom_hbond_distance_HA
_geom_hbond_distance_DA
_geom_hbond_angle_DHA
_geom_hbond_site_symmetry_A
N2 H21N O3 0.92 1.98 2.895(4) 175.9 .
N2 H21N O2 0.92 2.42 3.010(4) 121.9 .
N2 H22N O8 0.92 1.96 2.869(4) 168.2 .
N3 H32N O2 0.92 1.93 2.846(4) 171.4 .
N3 H32N O1 0.92 2.38 3.044(4) 129.0 .
N3 H31N O7 0.92 2.51 3.207(4) 132.3 1_655
N3 H31N O9 0.92 2.00 2.912(4) 170.6 1_655
N4 H41N O1 0.92 1.96 2.877(3) 171.7 .
N4 H41N O3 0.92 2.52 3.058(4) 117.7 .
N4 H42N O6 0.92 1.85 2.768(4) 172.7 .
N4 H42N O5 0.92 2.56 3.196(4) 126.3 .

loop_
_geom_torsion_atom_site_label_1
_geom_torsion_atom_site_label_2
_geom_torsion_atom_site_label_3
_geom_torsion_atom_site_label_4
_geom_torsion
C15 N1 C1 C2 159.3(3)
C8 N1 C1 C2 -80.4(3)
C3 N2 C2 C1 172.1(3)
N1 C1 C2 N2 -85.6(3)
C2 N2 C3 C4 171.6(3)
N2 C3 C4 C7 -75.4(6)
N2 C3 C4 C7A 115.6(6)
N2 C3 C4 S1 107.7(3)
N2 C3 C4 S1A -69.6(4)
C7 C4 S1 C5 -0.2(5)
C7A C4 S1 C5 26.9(18)
C3 C4 S1 C5 177.2(3)
S1A C4 S1 C5 -5.5(3)
C7A C4 C7 C6 -8.1(8)
C3 C4 C7 C6 -179.5(4)
S1 C4 C7 C6 -2.4(8)
S1A C4 C7 C6 148(3)
C7 C4 S1A C6 -27(3)
C7A C4 S1A C6 -1.5(4)
C3 C4 S1A C6 -177.3(3)
S1 C4 S1A C6 5.4(3)
C7 C4 C7A C5 9.3(8)
C3 C4 C7A C5 -179.4(4)
S1 C4 C7A C5 -145(2)
S1A C4 C7A C5 5.4(8)
C4 C7A C5 C6 -7.0(8)
C4 C7A C5 S1 152.7(19)
C4 S1 C5 C6 3.3(3)
C4 S1 C5 C7A -19.4(13)
C7A C5 C6 C7 1.5(6)
S1 C5 C6 C7 -4.8(5)
C7A C5 C6 S1A 6.2(6)
S1 C5 C6 S1A -0.1(4)
C4 C7 C6 C5 4.4(8)
C4 C7 C6 S1A -162.8(19)
C4 S1A C6 C5 -3.1(4)
C4 S1A C6 C7 11.5(13)
C1 N1 C8 C9 158.7(3)
C15 N1 C8 C9 -81.6(3)
C10 N3 C9 C8 177.5(3)
N1 C8 C9 N3 -82.9(3)
C9 N3 C10 C11 -174.8(3)
N3 C10 C11 C14 105.0(6)
N3 C10 C11 C14A -91.1(7)
N3 C10 C11 S2 -75.3(4)
N3 C10 C11 S2A 93.7(3)
C14 C11 S2 C12 1.8(5)
C14A C11 S2 C12 -63(2)
C10 C11 S2 C12 -177.9(3)
S2A C11 S2 C12 12.1(3)
C14A C11 C14 C13 15.7(8)
C10 C11 C14 C13 -177.3(4)
S2 C11 C14 C13 3.0(8)
S2A C11 C14 C13 -98(3)
C14 C11 S2A C13 70(3)
C14A C11 S2A C13 1.1(5)
C10 C11 S2A C13 177.2(3)
S2 C11 S2A C13 -12.7(3)
C14 C11 C14A C12 -17.7(9)
C10 C11 C14A C12 175.8(4)
S2 C11 C14A C12 102(2)
S2A C11 C14A C12 -8.4(8)
C11 C14A C12 C13 13.3(8)
C11 C14A C12 S2 -129.3(17)
C11 S2 C12 C13 -7.3(4)
C11 S2 C12 C14A 34.9(13)
C14A C12 C13 S2A -13.8(6)
S2 C12 C13 S2A -1.0(6)
C14A C12 C13 C14 -3.1(7)
S2 C12 C13 C14 9.7(6)
C11 S2A C13 C12 8.6(4)
C11 S2A C13 C14 -27.6(15)
C11 C14 C13 C12 -7.7(8)
C11 C14 C13 S2A 141(2)
C1 N1 C15 C16 -80.5(3)
C8 N1 C15 C16 159.3(3)
C17 N4 C16 C15 172.8(3)
N1 C15 C16 N4 -87.8(3)
C16 N4 C17 C18 177.2(3)
N4 C17 C18 C21 -70.2(7)
N4 C17 C18 C21A 123.8(5)
N4 C17 C18 S3A -58.3(4)
N4 C17 C18 S3 104.3(4)
C21 C18 S3 C19 -1.6(6)
C21A C18 S3 C19 130.5(11)
C17 C18 S3 C19 -176.6(4)
S3A C18 S3 C19 -10.5(3)
C18 S3 C19 C20 2.2(5)
S3 C19 C20 C21 -2.0(9)
C21A C18 C21 C20 -19.3(12)
C17 C18 C21 C20 176.1(6)
S3A C18 C21 C20 50(3)
S3 C18 C21 C20 0.6(9)
C19 C20 C21 C18 0.9(11)
C21 C18 S3A C19A -122(3)
C21A C18 S3A C19A -4.2(5)
C17 C18 S3A C19A 178.0(4)
S3 C18 S3A C19A 11.8(3)
C18 S3A C19A C20A 1.9(5)
S3A C19A C20A C21A 0.6(9)
C21 C18 C21A C20A 17.0(10)
C17 C18 C21A C20A -177.3(5)
S3A C18 C21A C20A 4.6(7)
S3 C18 C21A C20A -39.9(8)
C19A C20A C21A C18 -3.1(9)
